data_4306641
loop_
_publ_author_name
'Saba Javed'
'David M. Hoffman'

_publ_section_title
;
Synthesis of Zinc Hydrazonide Complexes
;
_journal_name_full 'Inorganic Chemistry'
_journal_page_first 11984
_journal_page_last 11992
_journal_paper_doi 10.1021/ic801451v
_journal_volume 47
_journal_year 2008
_chemical_formula_sum 'C16 H34 Cl2 N4 Zn2'
_chemical_formula_weight 484.11
_chemical_name_systematic
; 
 ? 
;
_space_group_IT_number 14
_symmetry_cell_setting monoclinic
_symmetry_space_group_name_Hall '-P 2ybc'
_symmetry_space_group_name_H-M 'P 1 21/c 1'
_atom_sites_solution_hydrogens geom
_atom_sites_solution_primary direct
_atom_sites_solution_secondary difmap
_audit_creation_method SHELXL-97
_cell_angle_alpha 90.00
_cell_angle_beta 97.942(1)
_cell_angle_gamma 90.00
_cell_formula_units_Z 8
_cell_length_a 11.6937(7)
_cell_length_b 17.8063(10)
_cell_length_c 21.9518(13)
_cell_measurement_reflns_used 6147
_cell_measurement_temperature 223(2)
_cell_measurement_theta_max 23.55
_cell_measurement_theta_min 1.48
_cell_volume 4527.0(5)
_computing_cell_refinement 'SAINT v7.12A (Bruker-Nonius, 2004)'
_computing_data_collection 'APEX2 v1.0-27 (Bruker-Nonius, 2005)'
_computing_data_reduction 'SAINT v7.12A (Bruker-Nonius, 2004)'
_computing_structure_refinement 'SHELXL v6.12 (G.M. Sheldrick, 2001)'
_computing_structure_solution 'SHELXS v6.12 (G.M. Sheldrick, 2001)'
_diffrn_ambient_temperature 223(2)
_diffrn_detector_area_resol_mean 4K
_diffrn_measured_fraction_theta_full 0.998
_diffrn_measured_fraction_theta_max 0.998
_diffrn_measurement_device_type 'Bruker-Nonius APEX II CCD'
_diffrn_measurement_method CCD
_diffrn_radiation_monochromator graphite
_diffrn_radiation_source 'fine-focus sealed tube'
_diffrn_radiation_type MoK\a
_diffrn_radiation_wavelength 0.71073
_diffrn_reflns_av_R_equivalents 0.0325
_diffrn_reflns_av_sigmaI/netI 0.0349
_diffrn_reflns_limit_h_max 13
_diffrn_reflns_limit_h_min -13
_diffrn_reflns_limit_k_max 20
_diffrn_reflns_limit_k_min 0
_diffrn_reflns_limit_l_max 24
_diffrn_reflns_limit_l_min 0
_diffrn_reflns_number 20095
_diffrn_reflns_theta_full 23.55
_diffrn_reflns_theta_max 23.55
_diffrn_reflns_theta_min 1.48
_diffrn_standards_decay_% 0.0
_exptl_absorpt_coefficient_mu 2.361
_exptl_absorpt_correction_T_max 0.9788
_exptl_absorpt_correction_T_min 0.7794
_exptl_absorpt_correction_type empirical
_exptl_crystal_colour Colorless
_exptl_crystal_density_diffrn 1.421
_exptl_crystal_density_method 'not measured'
_exptl_crystal_description 'flat column'
_exptl_crystal_F_000 2016
_exptl_crystal_size_max 0.25
_exptl_crystal_size_mid 0.15
_exptl_crystal_size_min 0.12
_refine_diff_density_max 0.285
_refine_diff_density_min -0.213
_refine_diff_density_rms 0.052
_refine_ls_extinction_method none
_refine_ls_goodness_of_fit_ref 0.901
_refine_ls_hydrogen_treatment noref
_refine_ls_matrix_type full
_refine_ls_number_parameters 441
_refine_ls_number_reflns 6719
_refine_ls_number_restraints 0
_refine_ls_restrained_S_all 0.901
_refine_ls_R_factor_all 0.0481
_refine_ls_R_factor_gt 0.0229
_refine_ls_shift/su_max 0.026
_refine_ls_shift/su_mean 0.004
_refine_ls_structure_factor_coef Fsqd
_refine_ls_weighting_details 'calc w=1/[\s^2^(Fo^2^)+(0.0276P)^2^+0.0174P] where P=(Fo^2^+2Fc^2^)/3'
_refine_ls_weighting_scheme calc
_refine_ls_wR_factor_gt 0.0508
_refine_ls_wR_factor_ref 0.0567
_reflns_number_gt 4022
_reflns_number_total 6981
_reflns_threshold_expression >4sigma(I)
_cod_data_source_file ic801451v_si_001_2.cif
_cod_data_source_block k1099ClZn(CH2C(t-Bu)=NNMe2)]2
_cod_depositor_comments
;
The following automatic conversions were performed:
'_symmetry_cell_setting' value 'Monoclinic' changed to 'monoclinic'
according to '/home/saulius/struct/CIF-dictionaries/cif_core.dic'
dictionary named 'cif_core.dic' version 2.4.1 from
2010-06-29.

'_exptl_absorpt_correction_type' value 'Empirical' changed to
'empirical' according to
'/home/saulius/struct/CIF-dictionaries/cif_core.dic' dictionary named
'cif_core.dic' version 2.4.1 from 2010-06-29.

Automatic conversion script
Id: cif_fix_enum 1527 2010-12-29 10:47:43Z saulius 
;
_cod_original_formula_sum 'C16 H34 N4 Cl2 Zn2'
_cod_database_code 4306641

loop_
_symmetry_equiv_pos_as_xyz
'x, y, z'
'-x, y+1/2, -z+1/2'
'-x, -y, -z'
'x, -y-1/2, z-1/2'

loop_
_atom_site_label
_atom_site_type_symbol
_atom_site_fract_x
_atom_site_fract_y
_atom_site_fract_z
_atom_site_U_iso_or_equiv
_atom_site_adp_type
_atom_site_occupancy
_atom_site_symmetry_multiplicity
_atom_site_calc_flag
_atom_site_refinement_flags
_atom_site_disorder_assembly
_atom_site_disorder_group
Zn1 Zn 0.86616(3) 0.41086(2) 0.270876(14) 0.03031(10) Uani 1 1 d . . .
Zn2 Zn 0.64110(3) 0.30169(2) 0.240552(15) 0.03155(10) Uani 1 1 d . . .
Zn3 Zn 0.60934(3) 0.55665(2) 0.507355(15) 0.03033(10) Uani 1 1 d . . .
Zn4 Zn 0.88639(3) 0.44630(2) -0.017952(15) 0.03163(10) Uani 1 1 d . . .
Cl1 Cl 0.78500(6) 0.31569(5) 0.32549(3) 0.0363(2) Uani 1 1 d . . .
Cl2 Cl 0.72670(6) 0.39415(5) 0.18566(3) 0.0416(2) Uani 1 1 d . . .
Cl3 Cl 0.53951(6) 0.46677(5) 0.57204(3) 0.0369(2) Uani 1 1 d . . .
Cl4 Cl 1.02247(6) 0.46115(5) 0.06992(3) 0.0418(2) Uani 1 1 d . . .
N1 N 1.09565(17) 0.43969(13) 0.24528(9) 0.0252(6) Uani 1 1 d . . .
N2 N 1.03189(17) 0.37098(13) 0.25698(9) 0.0259(6) Uani 1 1 d . . .
N3 N 0.41504(18) 0.27794(14) 0.27387(10) 0.0292(6) Uani 1 1 d . . .
N4 N 0.47828(18) 0.34509(13) 0.25840(10) 0.0292(6) Uani 1 1 d . . .
N5 N 0.83304(18) 0.58142(14) 0.47098(10) 0.0295(6) Uani 1 1 d . . .
N6 N 0.76999(18) 0.51435(13) 0.48692(10) 0.0277(6) Uani 1 1 d . . .
N7 N 0.65743(17) 0.41993(13) 0.01046(9) 0.0254(6) Uani 1 1 d . . .
N8 N 0.72101(18) 0.48781(13) -0.00321(10) 0.0274(6) Uani 1 1 d . . .
C1 C 0.9530(2) 0.50246(17) 0.29997(13) 0.0336(8) Uani 1 1 d . . .
H1A H 0.9066 0.5478 0.2900 0.040 Uiso 1 1 calc R . .
H1B H 0.9777 0.5007 0.3445 0.040 Uiso 1 1 calc R . .
C2 C 1.0545(2) 0.50007(16) 0.26518(11) 0.0232(7) Uani 1 1 d . . .
C3 C 1.1121(2) 0.57264(16) 0.24895(12) 0.0252(7) Uani 1 1 d . . .
C4 C 1.1504(2) 0.61855(18) 0.30718(12) 0.0417(9) Uani 1 1 d . . .
H4A H 1.2049 0.5895 0.3351 0.063 Uiso 1 1 calc R . .
H4B H 1.0837 0.6306 0.3271 0.063 Uiso 1 1 calc R . .
H4C H 1.1870 0.6646 0.2963 0.063 Uiso 1 1 calc R . .
C5 C 1.2176(2) 0.55782(17) 0.21673(12) 0.0354(8) Uani 1 1 d . . .
H5A H 1.1947 0.5288 0.1797 0.053 Uiso 1 1 calc R . .
H5B H 1.2747 0.5300 0.2440 0.053 Uiso 1 1 calc R . .
H5C H 1.2504 0.6053 0.2060 0.053 Uiso 1 1 calc R . .
C6 C 1.0252(2) 0.61815(19) 0.20459(14) 0.0476(9) Uani 1 1 d . . .
H6A H 1.0016 0.5890 0.1677 0.071 Uiso 1 1 calc R . .
H6B H 1.0610 0.6645 0.1937 0.071 Uiso 1 1 calc R . .
H6C H 0.9581 0.6297 0.2244 0.071 Uiso 1 1 calc R . .
C7 C 1.0406(3) 0.32129(17) 0.20429(13) 0.0426(9) Uani 1 1 d . . .
H7A H 1.1212 0.3105 0.2020 0.064 Uiso 1 1 calc R . .
H7B H 1.0065 0.3459 0.1667 0.064 Uiso 1 1 calc R . .
H7C H 0.9997 0.2748 0.2094 0.064 Uiso 1 1 calc R . .
C8 C 1.0918(2) 0.33663(17) 0.31362(12) 0.0374(8) Uani 1 1 d . . .
H8A H 1.1728 0.3302 0.3098 0.056 Uiso 1 1 calc R . .
H8B H 1.0576 0.2881 0.3199 0.056 Uiso 1 1 calc R . .
H8C H 1.0843 0.3690 0.3484 0.056 Uiso 1 1 calc R . .
C9 C 0.5468(2) 0.21210(17) 0.21376(12) 0.0303(7) Uani 1 1 d . . .
H9A H 0.5166 0.2147 0.1699 0.036 Uiso 1 1 calc R . .
H9B H 0.5915 0.1658 0.2218 0.036 Uiso 1 1 calc R . .
C10 C 0.4515(2) 0.21651(17) 0.25257(12) 0.0265(7) Uani 1 1 d . . .
C11 C 0.3920(2) 0.14444(17) 0.27012(13) 0.0312(8) Uani 1 1 d . . .
C12 C 0.4805(2) 0.09562(18) 0.30986(13) 0.0435(9) Uani 1 1 d . . .
H12A H 0.5095 0.1225 0.3473 0.065 Uiso 1 1 calc R . .
H12B H 0.5440 0.0841 0.2873 0.065 Uiso 1 1 calc R . .
H12C H 0.4441 0.0493 0.3203 0.065 Uiso 1 1 calc R . .
C13 C 0.2941(2) 0.16134(19) 0.30714(15) 0.0568(10) Uani 1 1 d . . .
H13A H 0.3243 0.1882 0.3444 0.085 Uiso 1 1 calc R . .
H13B H 0.2592 0.1146 0.3179 0.085 Uiso 1 1 calc R . .
H13C H 0.2364 0.1920 0.2827 0.085 Uiso 1 1 calc R . .
C14 C 0.3454(3) 0.10203(19) 0.21156(14) 0.0582(10) Uani 1 1 d . . .
H14A H 0.2896 0.1332 0.1863 0.087 Uiso 1 1 calc R . .
H14B H 0.3083 0.0561 0.2223 0.087 Uiso 1 1 calc R . .
H14C H 0.4085 0.0899 0.1889 0.087 Uiso 1 1 calc R . .
C15 C 0.4144(2) 0.37817(17) 0.20198(12) 0.0377(8) Uani 1 1 d . . .
H15A H 0.3353 0.3880 0.2083 0.057 Uiso 1 1 calc R . .
H15B H 0.4150 0.3434 0.1680 0.057 Uiso 1 1 calc R . .
H15C H 0.4510 0.4249 0.1926 0.057 Uiso 1 1 calc R . .
C16 C 0.4760(3) 0.39786(18) 0.31004(13) 0.0433(9) Uani 1 1 d . . .
H16A H 0.3966 0.4097 0.3144 0.065 Uiso 1 1 calc R . .
H16B H 0.5164 0.4436 0.3020 0.065 Uiso 1 1 calc R . .
H16C H 0.5136 0.3750 0.3477 0.065 Uiso 1 1 calc R . .
C17 C 0.7005(2) 0.64840(16) 0.53042(12) 0.0283(7) Uani 1 1 d . . .
H17A H 0.6542 0.6938 0.5205 0.034 Uiso 1 1 calc R . .
H17B H 0.7306 0.6486 0.5744 0.034 Uiso 1 1 calc R . .
C18 C 0.7962(2) 0.64287(17) 0.49180(12) 0.0274(7) Uani 1 1 d . . .
C19 C 0.8562(2) 0.71418(17) 0.47369(13) 0.0327(8) Uani 1 1 d . . .
C20 C 0.9048(3) 0.75726(19) 0.53161(14) 0.0576(10) Uani 1 1 d . . .
H20A H 0.8430 0.7685 0.5554 0.086 Uiso 1 1 calc R . .
H20B H 0.9395 0.8037 0.5201 0.086 Uiso 1 1 calc R . .
H20C H 0.9629 0.7269 0.5561 0.086 Uiso 1 1 calc R . .
C21 C 0.9537(2) 0.69674(19) 0.43604(16) 0.0562(10) Uani 1 1 d . . .
H21A H 0.9227 0.6699 0.3989 0.084 Uiso 1 1 calc R . .
H21B H 1.0115 0.6659 0.4603 0.084 Uiso 1 1 calc R . .
H21C H 0.9887 0.7433 0.4250 0.084 Uiso 1 1 calc R . .
C22 C 0.7683(2) 0.76344(18) 0.43370(14) 0.0437(9) Uani 1 1 d . . .
H22A H 0.7384 0.7364 0.3965 0.066 Uiso 1 1 calc R . .
H22B H 0.8056 0.8092 0.4229 0.066 Uiso 1 1 calc R . .
H22C H 0.7053 0.7759 0.4564 0.066 Uiso 1 1 calc R . .
C23 C 0.7699(3) 0.46215(18) 0.43472(13) 0.0433(9) Uani 1 1 d . . .
H23A H 0.8488 0.4498 0.4297 0.065 Uiso 1 1 calc R . .
H23B H 0.7319 0.4857 0.3975 0.065 Uiso 1 1 calc R . .
H23C H 0.7289 0.4166 0.4427 0.065 Uiso 1 1 calc R . .
C24 C 0.8357(2) 0.48112(17) 0.54243(12) 0.0380(8) Uani 1 1 d . . .
H24A H 0.9151 0.4734 0.5358 0.057 Uiso 1 1 calc R . .
H24B H 0.8016 0.4333 0.5511 0.057 Uiso 1 1 calc R . .
H24C H 0.8337 0.5148 0.5770 0.057 Uiso 1 1 calc R . .
C25 C 0.7960(2) 0.35596(17) -0.04679(13) 0.0323(8) Uani 1 1 d . . .
H25A H 0.7687 0.3587 -0.0910 0.039 Uiso 1 1 calc R . .
H25B H 0.8416 0.3101 -0.0381 0.039 Uiso 1 1 calc R . .
C26 C 0.6974(2) 0.35901(17) -0.00994(11) 0.0237(7) Uani 1 1 d . . .
C27 C 0.6400(2) 0.28631(16) 0.00703(12) 0.0245(7) Uani 1 1 d . . .
C28 C 0.7284(2) 0.24027(19) 0.05015(14) 0.0496(9) Uani 1 1 d . . .
H28A H 0.7947 0.2292 0.0295 0.074 Uiso 1 1 calc R . .
H28B H 0.6932 0.1936 0.0609 0.074 Uiso 1 1 calc R . .
H28C H 0.7531 0.2689 0.0872 0.074 Uiso 1 1 calc R . .
C29 C 0.5372(2) 0.30202(17) 0.04145(12) 0.0342(8) Uani 1 1 d . . .
H29A H 0.4797 0.3310 0.0153 0.051 Uiso 1 1 calc R . .
H29B H 0.5632 0.3302 0.0786 0.051 Uiso 1 1 calc R . .
H29C H 0.5037 0.2548 0.0522 0.051 Uiso 1 1 calc R . .
C30 C 0.5976(2) 0.24153(18) -0.05055(13) 0.0428(9) Uani 1 1 d . . .
H30A H 0.5427 0.2714 -0.0775 0.064 Uiso 1 1 calc R . .
H30B H 0.5605 0.1959 -0.0392 0.064 Uiso 1 1 calc R . .
H30C H 0.6626 0.2287 -0.0716 0.064 Uiso 1 1 calc R . .
C31 C 0.6593(2) 0.52132(17) -0.06003(12) 0.0373(8) Uani 1 1 d . . .
H31A H 0.5804 0.5325 -0.0542 0.056 Uiso 1 1 calc R . .
H31B H 0.6592 0.4862 -0.0938 0.056 Uiso 1 1 calc R . .
H31C H 0.6978 0.5673 -0.0694 0.056 Uiso 1 1 calc R . .
C32 C 0.7154(3) 0.53881(18) 0.04911(13) 0.0436(9) Uani 1 1 d . . .
H32A H 0.6354 0.5507 0.0521 0.065 Uiso 1 1 calc R . .
H32B H 0.7571 0.5847 0.0429 0.065 Uiso 1 1 calc R . .
H32C H 0.7501 0.5147 0.0868 0.065 Uiso 1 1 calc R . .

loop_
_atom_site_aniso_label
_atom_site_aniso_U_11
_atom_site_aniso_U_22
_atom_site_aniso_U_33
_atom_site_aniso_U_23
_atom_site_aniso_U_13
_atom_site_aniso_U_12
Zn1 0.02134(18) 0.0312(2) 0.0392(2) -0.00364(18) 0.00727(15) -0.00828(16)
Zn2 0.02235(18) 0.0291(2) 0.0440(2) -0.00217(18) 0.00752(15) -0.00783(16)
Zn3 0.02008(18) 0.0293(2) 0.0430(2) -0.00388(17) 0.00921(15) -0.00712(15)
Zn4 0.02302(19) 0.0301(3) 0.0424(2) -0.00132(17) 0.00681(15) -0.00743(16)
Cl1 0.0300(4) 0.0450(6) 0.0341(4) 0.0084(4) 0.0052(3) -0.0109(4)
Cl2 0.0366(4) 0.0497(6) 0.0364(4) 0.0111(4) -0.0021(3) -0.0184(4)
Cl3 0.0293(4) 0.0469(6) 0.0346(4) 0.0051(4) 0.0051(3) -0.0117(4)
Cl4 0.0367(5) 0.0504(6) 0.0367(4) 0.0134(4) -0.0003(3) -0.0161(4)
N1 0.0225(12) 0.0201(16) 0.0343(13) -0.0006(12) 0.0094(10) -0.0042(11)
N2 0.0273(13) 0.0201(15) 0.0316(13) -0.0007(11) 0.0085(11) -0.0052(11)
N3 0.0226(13) 0.0247(17) 0.0409(14) 0.0057(12) 0.0072(11) -0.0003(12)
N4 0.0285(14) 0.0212(16) 0.0387(14) 0.0021(12) 0.0070(11) -0.0017(11)
N5 0.0223(13) 0.0233(17) 0.0444(15) 0.0056(13) 0.0103(11) -0.0003(11)
N6 0.0265(13) 0.0220(16) 0.0355(14) -0.0001(12) 0.0073(11) -0.0034(11)
N7 0.0228(13) 0.0220(16) 0.0324(13) -0.0005(12) 0.0076(10) -0.0045(11)
N8 0.0300(14) 0.0193(16) 0.0339(14) -0.0012(12) 0.0079(11) -0.0027(11)
C1 0.0202(16) 0.040(2) 0.0437(18) -0.0107(16) 0.0145(13) -0.0037(14)
C2 0.0176(15) 0.025(2) 0.0258(15) -0.0027(14) -0.0008(12) -0.0038(13)
C3 0.0174(15) 0.0235(19) 0.0356(16) -0.0008(14) 0.0068(12) 0.0007(13)
C4 0.0397(19) 0.037(2) 0.052(2) -0.0124(17) 0.0166(16) -0.0141(16)
C5 0.0292(17) 0.032(2) 0.0473(18) 0.0015(16) 0.0145(14) -0.0035(15)
C6 0.0362(19) 0.038(2) 0.067(2) 0.0101(19) 0.0017(16) 0.0041(17)
C7 0.055(2) 0.027(2) 0.049(2) -0.0068(17) 0.0187(16) -0.0073(17)
C8 0.0368(19) 0.030(2) 0.0454(19) 0.0073(16) 0.0065(15) 0.0000(15)
C9 0.0238(16) 0.028(2) 0.0399(18) -0.0039(15) 0.0075(13) -0.0048(14)
C10 0.0177(15) 0.022(2) 0.0386(17) 0.0038(14) 0.0011(13) -0.0019(13)
C11 0.0180(16) 0.027(2) 0.0491(19) 0.0037(15) 0.0067(14) -0.0024(13)
C12 0.0316(18) 0.032(2) 0.067(2) 0.0137(18) 0.0096(16) 0.0003(15)
C13 0.035(2) 0.041(3) 0.101(3) 0.025(2) 0.0320(19) 0.0076(17)
C14 0.055(2) 0.040(3) 0.076(3) 0.006(2) -0.0023(19) -0.0276(19)
C15 0.0380(19) 0.030(2) 0.0438(19) 0.0077(16) 0.0010(15) -0.0012(15)
C16 0.050(2) 0.030(2) 0.050(2) -0.0106(17) 0.0091(16) -0.0010(17)
C17 0.0206(15) 0.028(2) 0.0372(17) -0.0028(14) 0.0068(13) -0.0036(13)
C18 0.0172(15) 0.029(2) 0.0353(17) 0.0051(15) 0.0005(12) -0.0014(13)
C19 0.0211(16) 0.026(2) 0.0530(19) 0.0088(16) 0.0106(14) -0.0003(14)
C20 0.057(2) 0.044(3) 0.069(2) 0.003(2) -0.0005(19) -0.0286(19)
C21 0.0335(19) 0.040(2) 0.102(3) 0.029(2) 0.0325(19) 0.0051(16)
C22 0.0328(18) 0.033(2) 0.066(2) 0.0141(18) 0.0124(16) 0.0042(16)
C23 0.047(2) 0.035(2) 0.051(2) -0.0112(17) 0.0180(16) -0.0070(16)
C24 0.0314(18) 0.030(2) 0.053(2) 0.0070(16) 0.0078(15) 0.0022(15)
C25 0.0254(16) 0.029(2) 0.0451(18) -0.0063(15) 0.0155(14) -0.0022(14)
C26 0.0183(15) 0.027(2) 0.0254(16) -0.0027(14) 0.0023(12) -0.0009(13)
C27 0.0170(15) 0.0237(19) 0.0336(16) 0.0005(14) 0.0065(12) 0.0006(13)
C28 0.039(2) 0.035(2) 0.075(2) 0.0128(19) 0.0052(17) 0.0061(17)
C29 0.0303(17) 0.029(2) 0.0466(18) 0.0035(15) 0.0170(14) -0.0033(14)
C30 0.045(2) 0.036(2) 0.051(2) -0.0128(17) 0.0199(16) -0.0165(16)
C31 0.0372(19) 0.027(2) 0.0474(19) 0.0101(16) 0.0058(15) 0.0006(15)
C32 0.055(2) 0.030(2) 0.047(2) -0.0092(17) 0.0112(16) -0.0050(17)

loop_
_atom_type_symbol
_atom_type_description
_atom_type_scat_dispersion_real
_atom_type_scat_dispersion_imag
_atom_type_scat_source
C C 0.0033 0.0016 'International Tables Vol C Tables 4.2.6.8 and 6.1.1.4'
H H 0.0000 0.0000 'International Tables Vol C Tables 4.2.6.8 and 6.1.1.4'
N N 0.0061 0.0033 'International Tables Vol C Tables 4.2.6.8 and 6.1.1.4'
Cl Cl 0.1484 0.1585 'International Tables Vol C Tables 4.2.6.8 and 6.1.1.4'
Zn Zn 0.2839 1.4301 'International Tables Vol C Tables 4.2.6.8 and 6.1.1.4'

loop_
_geom_angle_atom_site_label_1
_geom_angle_atom_site_label_2
_geom_angle_atom_site_label_3
_geom_angle
_geom_angle_site_symmetry_1
_geom_angle_site_symmetry_3
_geom_angle_publ_flag
C1 Zn1 N2 83.35(9) . . ?
C1 Zn1 Cl2 129.53(9) . . ?
N2 Zn1 Cl2 113.20(6) . . ?
C1 Zn1 Cl1 130.90(8) . . ?
N2 Zn1 Cl1 105.83(6) . . ?
Cl2 Zn1 Cl1 91.74(3) . . ?
C9 Zn2 N4 82.66(10) . . ?
C9 Zn2 Cl2 132.24(8) . . ?
N4 Zn2 Cl2 107.11(7) . . ?
C9 Zn2 Cl1 129.05(9) . . ?
N4 Zn2 Cl1 112.01(6) . . ?
Cl2 Zn2 Cl1 91.35(3) . . ?
C17 Zn3 N6 83.46(10) . . ?
C17 Zn3 Cl3 131.40(8) . 3_666 ?
N6 Zn3 Cl3 111.70(6) . 3_666 ?
C17 Zn3 Cl3 128.71(8) . . ?
N6 Zn3 Cl3 106.01(7) . . ?
Cl3 Zn3 Cl3 92.52(3) 3_666 . ?
C25 Zn4 N8 82.82(10) . . ?
C25 Zn4 Cl4 128.87(9) . . ?
N8 Zn4 Cl4 111.27(6) . . ?
C25 Zn4 Cl4 132.41(8) . 3_765 ?
N8 Zn4 Cl4 108.22(7) . 3_765 ?
Cl4 Zn4 Cl4 91.07(3) . 3_765 ?
Zn2 Cl1 Zn1 88.11(3) . . ?
Zn1 Cl2 Zn2 88.75(3) . . ?
Zn3 Cl3 Zn3 87.48(3) 3_666 . ?
Zn4 Cl4 Zn4 88.93(3) . 3_765 ?
C2 N1 N2 114.5(2) . . ?
C7 N2 C8 109.7(2) . . ?
C7 N2 N1 105.71(19) . . ?
C8 N2 N1 107.40(19) . . ?
C7 N2 Zn1 118.50(17) . . ?
C8 N2 Zn1 110.74(15) . . ?
N1 N2 Zn1 103.95(15) . . ?
C10 N3 N4 113.9(2) . . ?
N3 N4 C16 106.1(2) . . ?
N3 N4 C15 107.8(2) . . ?
C16 N4 C15 109.2(2) . . ?
N3 N4 Zn2 103.72(15) . . ?
C16 N4 Zn2 118.77(17) . . ?
C15 N4 Zn2 110.49(16) . . ?
C18 N5 N6 113.8(2) . . ?
N5 N6 C24 107.6(2) . . ?
N5 N6 C23 105.9(2) . . ?
C24 N6 C23 109.5(2) . . ?
N5 N6 Zn3 104.40(16) . . ?
C24 N6 Zn3 110.04(16) . . ?
C23 N6 Zn3 118.73(17) . . ?
C26 N7 N8 113.8(2) . . ?
N7 N8 C32 105.6(2) . . ?
N7 N8 C31 107.6(2) . . ?
C32 N8 C31 109.9(2) . . ?
N7 N8 Zn4 103.90(15) . . ?
C32 N8 Zn4 118.04(17) . . ?
C31 N8 Zn4 111.01(16) . . ?
C2 C1 Zn1 102.67(18) . . ?
N1 C2 C1 124.1(3) . . ?
N1 C2 C3 115.7(2) . . ?
C1 C2 C3 120.2(2) . . ?
C2 C3 C5 112.0(2) . . ?
C2 C3 C4 110.2(2) . . ?
C5 C3 C4 108.5(2) . . ?
C2 C3 C6 108.7(2) . . ?
C5 C3 C6 107.7(2) . . ?
C4 C3 C6 109.8(3) . . ?
C10 C9 Zn2 102.51(19) . . ?
N3 C10 C9 124.2(3) . . ?
N3 C10 C11 115.9(2) . . ?
C9 C10 C11 119.9(3) . . ?
C13 C11 C14 109.9(2) . . ?
C13 C11 C12 107.9(2) . . ?
C14 C11 C12 109.5(3) . . ?
C13 C11 C10 111.6(3) . . ?
C14 C11 C10 108.9(2) . . ?
C12 C11 C10 108.9(2) . . ?
C18 C17 Zn3 102.66(18) . . ?
N5 C18 C17 124.9(3) . . ?
N5 C18 C19 115.3(2) . . ?
C17 C18 C19 119.9(3) . . ?
C20 C19 C18 109.4(2) . . ?
C20 C19 C21 109.4(3) . . ?
C18 C19 C21 112.0(3) . . ?
C20 C19 C22 109.5(3) . . ?
C18 C19 C22 109.2(2) . . ?
C21 C19 C22 107.3(2) . . ?
C26 C25 Zn4 102.38(18) . . ?
N7 C26 C25 124.2(3) . . ?
N7 C26 C27 115.9(2) . . ?
C25 C26 C27 119.8(2) . . ?
C30 C27 C26 110.2(2) . . ?
C30 C27 C29 108.6(2) . . ?
C26 C27 C29 111.5(2) . . ?
C30 C27 C28 110.3(3) . . ?
C26 C27 C28 108.7(2) . . ?
C29 C27 C28 107.5(2) . . ?

loop_
_geom_bond_atom_site_label_1
_geom_bond_atom_site_label_2
_geom_bond_distance
_geom_bond_site_symmetry_2
_geom_bond_publ_flag
Zn1 C1 1.980(3) . ?
Zn1 N2 2.125(2) . ?
Zn1 Cl2 2.3248(8) . ?
Zn1 Cl1 2.3504(8) . ?
Zn2 C9 1.982(3) . ?
Zn2 N4 2.141(2) . ?
Zn2 Cl2 2.3447(8) . ?
Zn2 Cl1 2.3458(8) . ?
Zn3 C17 1.978(3) . ?
Zn3 N6 2.129(2) . ?
Zn3 Cl3 2.3244(8) 3_666 ?
Zn3 Cl3 2.3590(8) . ?
Zn4 C25 1.980(3) . ?
Zn4 N8 2.136(2) . ?
Zn4 Cl4 2.3398(8) . ?
Zn4 Cl4 2.3428(8) 3_765 ?
Cl3 Zn3 2.3244(8) 3_666 ?
Cl4 Zn4 2.3428(8) 3_765 ?
N1 C2 1.280(3) . ?
N1 N2 1.474(3) . ?
N2 C7 1.471(3) . ?
N2 C8 1.473(3) . ?
N3 C10 1.285(3) . ?
N3 N4 1.470(3) . ?
N4 C16 1.475(3) . ?
N4 C15 1.478(3) . ?
N5 C18 1.283(3) . ?
N5 N6 1.471(3) . ?
N6 C24 1.472(3) . ?
N6 C23 1.475(3) . ?
N7 C26 1.286(3) . ?
N7 N8 1.472(3) . ?
N8 C32 1.473(3) . ?
N8 C31 1.478(3) . ?
C1 C2 1.498(3) . ?
C2 C3 1.522(4) . ?
C3 C5 1.528(3) . ?
C3 C4 1.531(4) . ?
C3 C6 1.538(4) . ?
C9 C10 1.495(3) . ?
C10 C11 1.534(4) . ?
C11 C13 1.523(4) . ?
C11 C14 1.525(4) . ?
C11 C12 1.529(4) . ?
C17 C18 1.497(3) . ?
C18 C19 1.530(4) . ?
C19 C20 1.526(4) . ?
C19 C21 1.530(4) . ?
C19 C22 1.532(4) . ?
C25 C26 1.498(3) . ?
C26 C27 1.528(4) . ?
C27 C30 1.519(4) . ?
C27 C29 1.531(3) . ?
C27 C28 1.538(4) . ?

loop_
_geom_torsion_atom_site_label_1
_geom_torsion_atom_site_label_2
_geom_torsion_atom_site_label_3
_geom_torsion_atom_site_label_4
_geom_torsion
_geom_torsion_site_symmetry_1
_geom_torsion_site_symmetry_2
_geom_torsion_site_symmetry_3
_geom_torsion_site_symmetry_4
_geom_torsion_publ_flag
C9 Zn2 Cl1 Zn1 153.93(10) . . . . ?
N4 Zn2 Cl1 Zn1 -107.42(7) . . . . ?
Cl2 Zn2 Cl1 Zn1 1.67(3) . . . . ?
C1 Zn1 Cl1 Zn2 148.64(11) . . . . ?
N2 Zn1 Cl1 Zn2 -116.41(6) . . . . ?
Cl2 Zn1 Cl1 Zn2 -1.68(3) . . . . ?
C1 Zn1 Cl2 Zn2 -149.29(9) . . . . ?
N2 Zn1 Cl2 Zn2 109.73(7) . . . . ?
Cl1 Zn1 Cl2 Zn2 1.68(3) . . . . ?
C9 Zn2 Cl2 Zn1 -152.46(11) . . . . ?
N4 Zn2 Cl2 Zn1 111.86(7) . . . . ?
Cl1 Zn2 Cl2 Zn1 -1.69(3) . . . . ?
C17 Zn3 Cl3 Zn3 152.09(10) . . . 3_666 ?
N6 Zn3 Cl3 Zn3 -113.43(7) . . . 3_666 ?
Cl3 Zn3 Cl3 Zn3 0.0 3_666 . . 3_666 ?
C25 Zn4 Cl4 Zn4 151.81(10) . . . 3_765 ?
N8 Zn4 Cl4 Zn4 -110.05(7) . . . 3_765 ?
Cl4 Zn4 Cl4 Zn4 0.0 3_765 . . 3_765 ?
C2 N1 N2 C7 146.7(2) . . . . ?
C2 N1 N2 C8 -96.2(3) . . . . ?
C2 N1 N2 Zn1 21.2(2) . . . . ?
C1 Zn1 N2 C7 -145.2(2) . . . . ?
Cl2 Zn1 N2 C7 -14.8(2) . . . . ?
Cl1 Zn1 N2 C7 84.15(19) . . . . ?
C1 Zn1 N2 C8 86.8(2) . . . . ?
Cl2 Zn1 N2 C8 -142.87(16) . . . . ?
Cl1 Zn1 N2 C8 -43.91(19) . . . . ?
C1 Zn1 N2 N1 -28.26(15) . . . . ?
Cl2 Zn1 N2 N1 102.08(13) . . . . ?
Cl1 Zn1 N2 N1 -158.96(12) . . . . ?
C10 N3 N4 C16 -148.8(2) . . . . ?
C10 N3 N4 C15 94.3(3) . . . . ?
C10 N3 N4 Zn2 -22.9(2) . . . . ?
C9 Zn2 N4 N3 30.18(16) . . . . ?
Cl2 Zn2 N4 N3 162.22(13) . . . . ?
Cl1 Zn2 N4 N3 -99.09(14) . . . . ?
C9 Zn2 N4 C16 147.6(2) . . . . ?
Cl2 Zn2 N4 C16 -80.4(2) . . . . ?
Cl1 Zn2 N4 C16 18.3(2) . . . . ?
C9 Zn2 N4 C15 -85.1(2) . . . . ?
Cl2 Zn2 N4 C15 46.93(19) . . . . ?
Cl1 Zn2 N4 C15 145.62(16) . . . . ?
C18 N5 N6 C24 -95.8(3) . . . . ?
C18 N5 N6 C23 147.1(2) . . . . ?
C18 N5 N6 Zn3 21.1(2) . . . . ?
C17 Zn3 N6 N5 -27.76(15) . . . . ?
Cl3 Zn3 N6 N5 104.37(14) 3_666 . . . ?
Cl3 Zn3 N6 N5 -156.22(13) . . . . ?
C17 Zn3 N6 C24 87.4(2) . . . . ?
Cl3 Zn3 N6 C24 -140.45(17) 3_666 . . . ?
Cl3 Zn3 N6 C24 -41.05(19) . . . . ?
C17 Zn3 N6 C23 -145.3(2) . . . . ?
Cl3 Zn3 N6 C23 -13.2(2) 3_666 . . . ?
Cl3 Zn3 N6 C23 86.2(2) . . . . ?
C26 N7 N8 C32 -147.2(2) . . . . ?
C26 N7 N8 C31 95.5(3) . . . . ?
C26 N7 N8 Zn4 -22.3(2) . . . . ?
C25 Zn4 N8 N7 29.95(15) . . . . ?
Cl4 Zn4 N8 N7 -99.08(13) . . . . ?
Cl4 Zn4 N8 N7 162.34(12) 3_765 . . . ?
C25 Zn4 N8 C32 146.5(2) . . . . ?
Cl4 Zn4 N8 C32 17.4(2) . . . . ?
Cl4 Zn4 N8 C32 -81.2(2) 3_765 . . . ?
C25 Zn4 N8 C31 -85.4(2) . . . . ?
Cl4 Zn4 N8 C31 145.55(16) . . . . ?
Cl4 Zn4 N8 C31 46.97(19) 3_765 . . . ?
N2 Zn1 C1 C2 27.50(18) . . . . ?
Cl2 Zn1 C1 C2 -87.21(19) . . . . ?
Cl1 Zn1 C1 C2 132.71(14) . . . . ?
N2 N1 C2 C1 2.5(4) . . . . ?
N2 N1 C2 C3 -174.93(19) . . . . ?
Zn1 C1 C2 N1 -26.3(3) . . . . ?
Zn1 C1 C2 C3 150.98(19) . . . . ?
N1 C2 C3 C5 -5.7(3) . . . . ?
C1 C2 C3 C5 176.8(2) . . . . ?
N1 C2 C3 C4 -126.5(3) . . . . ?
C1 C2 C3 C4 56.0(3) . . . . ?
N1 C2 C3 C6 113.1(3) . . . . ?
C1 C2 C3 C6 -64.4(3) . . . . ?
N4 Zn2 C9 C10 -28.95(17) . . . . ?
Cl2 Zn2 C9 C10 -135.43(14) . . . . ?
Cl1 Zn2 C9 C10 83.51(19) . . . . ?
N4 N3 C10 C9 -1.9(4) . . . . ?
N4 N3 C10 C11 177.2(2) . . . . ?
Zn2 C9 C10 N3 27.5(3) . . . . ?
Zn2 C9 C10 C11 -151.5(2) . . . . ?
N3 C10 C11 C13 3.5(4) . . . . ?
C9 C10 C11 C13 -177.4(2) . . . . ?
N3 C10 C11 C14 125.0(3) . . . . ?
C9 C10 C11 C14 -55.9(3) . . . . ?
N3 C10 C11 C12 -115.5(3) . . . . ?
C9 C10 C11 C12 63.5(3) . . . . ?
N6 Zn3 C17 C18 26.45(17) . . . . ?
Cl3 Zn3 C17 C18 -86.82(18) 3_666 . . . ?
Cl3 Zn3 C17 C18 131.75(14) . . . . ?
N6 N5 C18 C17 1.7(4) . . . . ?
N6 N5 C18 C19 -177.4(2) . . . . ?
Zn3 C17 C18 N5 -25.0(3) . . . . ?
Zn3 C17 C18 C19 154.0(2) . . . . ?
N5 C18 C19 C20 -124.1(3) . . . . ?
C17 C18 C19 C20 56.8(3) . . . . ?
N5 C18 C19 C21 -2.7(4) . . . . ?
C17 C18 C19 C21 178.2(2) . . . . ?
N5 C18 C19 C22 116.1(3) . . . . ?
C17 C18 C19 C22 -63.0(3) . . . . ?
N8 Zn4 C25 C26 -28.96(17) . . . . ?
Cl4 Zn4 C25 C26 82.64(19) . . . . ?
Cl4 Zn4 C25 C26 -137.13(14) 3_765 . . . ?
N8 N7 C26 C25 -2.6(4) . . . . ?
N8 N7 C26 C27 175.7(2) . . . . ?
Zn4 C25 C26 N7 27.9(3) . . . . ?
Zn4 C25 C26 C27 -150.42(19) . . . . ?
N7 C26 C27 C30 125.4(3) . . . . ?
C25 C26 C27 C30 -56.1(3) . . . . ?
N7 C26 C27 C29 4.8(3) . . . . ?
C25 C26 C27 C29 -176.8(2) . . . . ?
N7 C26 C27 C28 -113.6(3) . . . . ?
C25 C26 C27 C28 64.9(3) . . . . ?
